data_7245545
loop_
_publ_author_name
'Chen, Shaomin'
'Chen, Zhiyan'
'Zhang, Tianjian'
'Zhao, Bo'
'You, Bo'
'Li, Minghao'
'Gu, Yanlong'

_publ_section_title
;
 Br\/onsted acid-catalyzed cascade cyclization: an efficient strategy for
 divergent synthesis of cyclohepta[b]indole derivatives
;
_journal_issue 19
_journal_name_full 'Green Chemistry'
_journal_page_first 7376
_journal_page_last 7381
_journal_paper_doi 10.1039/D2GC02072F
_journal_volume 24
_journal_year 2022
_chemical_formula_moiety 'C23 H20 Cl N O2, C H Cl3'
_chemical_formula_sum 'C24 H21 Cl4 N O2'
_chemical_formula_weight 497.22
_space_group_crystal_system monoclinic
_space_group_IT_number 14
_space_group_name_Hall '-P 2ybc'
_space_group_name_H-M_alt 'P 1 21/c 1'
_atom_sites_solution_hydrogens geom
_atom_sites_solution_primary dual
_audit_creation_date 2022-07-29
_audit_creation_method
;
Olex2 1.5-beta
(compiled 2021.12.09 svn.r5202d8cf for OlexSys, GUI svn.r6439)
;
_audit_update_record
;
2022-07-30 deposited with the CCDC.	2022-09-09 downloaded from the CCDC.
;
_cell_angle_alpha 90
_cell_angle_beta 116.785(7)
_cell_angle_gamma 90
_cell_formula_units_Z 4
_cell_length_a 15.8280(9)
_cell_length_b 9.9575(4)
_cell_length_c 16.1714(9)
_cell_measurement_reflns_used 2962
_cell_measurement_temperature 169.99(10)
_cell_measurement_theta_max 73.5910
_cell_measurement_theta_min 3.0770
_cell_volume 2275.3(2)
_computing_cell_refinement 'CrysAlisPro 1.171.38.43f (Rigaku OD, 2015)'
_computing_data_collection 'CrysAlisPro 1.171.38.43f (Rigaku OD, 2015)'
_computing_data_reduction 'CrysAlisPro 1.171.38.43f (Rigaku OD, 2015)'
_computing_molecular_graphics 'Olex2 1.5-beta (Dolomanov et al., 2009)'
_computing_publication_material 'Olex2 1.5-beta (Dolomanov et al., 2009)'
_computing_structure_refinement 'SHELXL 2017/1 (Sheldrick, 2015)'
_computing_structure_solution 'SHELXT 2018/2 (Sheldrick, 2018)'
_diffrn_ambient_environment N~2~
_diffrn_ambient_temperature 169.99(10)
_diffrn_detector 'CCD plate'
_diffrn_detector_area_resol_mean 5.2684
_diffrn_detector_type AtlasS2
_diffrn_measured_fraction_theta_full 0.999
_diffrn_measured_fraction_theta_max 0.999
_diffrn_measurement_details
;
List of Runs (angles in degrees, time in seconds):

  # Type    Start    End  Width  t~exp~   \w     \q     \k     \f   Frames
#--------------------------------------------------------------------------
  1  \w   -102.00 -66.00   1.00    1.00    --  -40.73 141.00   4.00   36
  2  \w   -114.00 -25.00   1.00    1.00    --  -40.73 -38.00-150.00   89
  3  \w   -110.00 -29.00   1.00    1.00    --  -40.73 -38.00 120.00   81
  4  \w    120.00 177.00   1.00    2.00    --  107.58 125.00   0.00   57
  5  \w     79.00 175.00   1.00    2.00    --  107.58  30.00 120.00   96
  6  \w     81.00 174.00   1.00    2.00    --  107.58  30.00  30.00   93
  7  \w     71.00 118.00   1.00    2.00    --  107.58 -45.00  60.00   47
  8  \w     46.00 119.00   1.00    2.00    --  107.58-125.00  60.00   73
  9  \w     25.00  96.00   1.00    2.00    --  107.58 -95.00 -60.00   71
;
_diffrn_measurement_device 'four-circle diffractometer'
_diffrn_measurement_device_type 'SuperNova, Dual, Cu at zero, AtlasS2'
_diffrn_measurement_method '\w scans'
_diffrn_orient_matrix_type 'CrysAlisPro convention (1999,Acta A55,543-557)'
_diffrn_orient_matrix_UB_11 0.0843156000
_diffrn_orient_matrix_UB_12 -0.0127739000
_diffrn_orient_matrix_UB_13 0.0969264000
_diffrn_orient_matrix_UB_21 0.0679349000
_diffrn_orient_matrix_UB_22 -0.0123187000
_diffrn_orient_matrix_UB_23 -0.0442150000
_diffrn_orient_matrix_UB_31 0.0126615000
_diffrn_orient_matrix_UB_32 0.1537390000
_diffrn_orient_matrix_UB_33 0.0045695000
_diffrn_radiation_monochromator mirror
_diffrn_radiation_probe x-ray
_diffrn_radiation_type 'Cu K\a'
_diffrn_radiation_wavelength 1.54184
_diffrn_reflns_av_R_equivalents 0.0857
_diffrn_reflns_av_unetI/netI 0.0975
_diffrn_reflns_Laue_measured_fraction_full 0.999
_diffrn_reflns_Laue_measured_fraction_max 0.999
_diffrn_reflns_limit_h_max 15
_diffrn_reflns_limit_h_min -18
_diffrn_reflns_limit_k_max 11
_diffrn_reflns_limit_k_min -7
_diffrn_reflns_limit_l_max 19
_diffrn_reflns_limit_l_min -18
_diffrn_reflns_number 7879
_diffrn_reflns_point_group_measured_fraction_full 0.999
_diffrn_reflns_point_group_measured_fraction_max 0.999
_diffrn_reflns_theta_full 66.593
_diffrn_reflns_theta_max 66.593
_diffrn_reflns_theta_min 3.128
_diffrn_source 'micro-focus sealed X-ray tube'
_diffrn_source_type 'SuperNova (Cu) X-ray Source'
_exptl_absorpt_coefficient_mu 4.907
_exptl_absorpt_correction_T_max 1.00000
_exptl_absorpt_correction_T_min 0.26242
_exptl_absorpt_correction_type multi-scan
_exptl_absorpt_process_details
;
CrysAlisPro 1.171.38.43f (Rigaku Oxford Diffraction, 2015)
Empirical absorption correction using spherical harmonics,
 implemented in SCALE3 ABSPACK scaling algorithm.
;
_exptl_crystal_colour 'light yellow'
_exptl_crystal_density_diffrn 1.452
_exptl_crystal_description block
_exptl_crystal_F_000 1024
_exptl_crystal_size_max 0.15
_exptl_crystal_size_mid 0.12
_exptl_crystal_size_min 0.1
_refine_diff_density_max 0.576
_refine_diff_density_min -0.694
_refine_diff_density_rms 0.124
_refine_ls_extinction_method none
_refine_ls_goodness_of_fit_ref 1.035
_refine_ls_hydrogen_treatment constr
_refine_ls_matrix_type full
_refine_ls_number_parameters 282
_refine_ls_number_reflns 4011
_refine_ls_number_restraints 0
_refine_ls_restrained_S_all 1.035
_refine_ls_R_factor_all 0.1107
_refine_ls_R_factor_gt 0.0866
_refine_ls_shift/su_max 0.000
_refine_ls_shift/su_mean 0.000
_refine_ls_structure_factor_coef Fsqd
_refine_ls_weighting_details 'w=1/[\s^2^(Fo^2^)+(0.1655P)^2^] where P=(Fo^2^+2Fc^2^)/3'
_refine_ls_weighting_scheme calc
_refine_ls_wR_factor_gt 0.2314
_refine_ls_wR_factor_ref 0.2709
_reflns_Friedel_coverage 0.000
_reflns_number_gt 2816
_reflns_number_total 4011
_reflns_threshold_expression 'I > 2\s(I)'
_cod_data_source_file d2gc02072f2.cif
_cod_data_source_block exp_4129
_cod_depositor_comments 'Adding full bibliography for 7245545.cif.'
_cod_database_code 7245545
_shelx_shelxl_version_number 2017/1
_shelx_space_group_comment
;
The symmetry employed for this shelxl refinement is uniquely defined
by the following loop, which should always be used as a source of
symmetry information in preference to the above space-group names.
They are only intended as comments.
;
_olex2_refinement_description
;
1. Fixed Uiso
 At 1.2 times of:
  All C(H) groups, All C(H,H) groups
 At 1.5 times of:
  All C(H,H,H) groups
2.a Ternary CH refined with riding coordinates:
 C23(H23)
2.b Secondary CH2 refined with riding coordinates:
 C11(H11A,H11B), C21(H21A,H21B)
2.c Aromatic/amide H refined with riding coordinates:
 C2(H2), C4(H4), C5(H5), C9(H9), C13(H13), C15(H15), C16(H16), C17(H17),
 C18(H18), C19(H19)
2.d Idealised Me refined as rotating group:
 C22(H22A,H22B,H22C), C24(H24A,H24B,H24C)
;
_olex2_date_sample_data_collection 2022-07-29
_olex2_submission_special_instructions 'No special instructions were received'
_oxdiff_exptl_absorpt_empirical_details
;
Empirical correction (ABSPACK) includes:
- Absorption correction using spherical harmonics
- Frame scaling
;
_oxdiff_exptl_absorpt_empirical_full_max 2.663
_oxdiff_exptl_absorpt_empirical_full_min 0.479

loop_
_space_group_symop_operation_xyz
'x, y, z'
'-x, y+1/2, -z+1/2'
'-x, -y, -z'
'x, -y-1/2, z-1/2'

loop_
_atom_site_label
_atom_site_type_symbol
_atom_site_fract_x
_atom_site_fract_y
_atom_site_fract_z
_atom_site_U_iso_or_equiv
_atom_site_adp_type
_atom_site_occupancy
_atom_site_site_symmetry_order
_atom_site_calc_flag
_atom_site_refinement_flags_posn
_atom_site_refinement_flags_adp
_atom_site_refinement_flags_occupancy
_atom_site_disorder_assembly
_atom_site_disorder_group
Cl1 Cl 0.60225(10) -0.04920(12) 0.79618(7) 0.0435(4) Uani 1 1 d . . . . .
O1 O 0.1534(3) 0.5507(4) 0.4198(3) 0.0476(10) Uani 1 1 d . . . . .
O2 O 0.1737(2) 0.3635(4) 0.5034(2) 0.0403(8) Uani 1 1 d . . . . .
N1 N 0.5360(2) 0.2196(3) 0.4515(2) 0.0246(8) Uani 1 1 d . . . . .
C1 C 0.4971(3) 0.1755(4) 0.5672(3) 0.0255(9) Uani 1 1 d . . . . .
C2 C 0.5082(3) 0.1138(4) 0.6490(3) 0.0292(9) Uani 1 1 d . . . . .
H2 H 0.464980 0.127918 0.672407 0.035 Uiso 1 1 calc R U . . .
C3 C 0.5855(3) 0.0312(4) 0.6939(3) 0.0312(10) Uani 1 1 d . . . . .
C4 C 0.6522(3) 0.0080(4) 0.6613(3) 0.0305(10) Uani 1 1 d . . . . .
H4 H 0.703548 -0.047975 0.694134 0.037 Uiso 1 1 calc R U . . .
C5 C 0.6419(3) 0.0680(4) 0.5801(3) 0.0308(10) Uani 1 1 d . . . . .
H5 H 0.685843 0.053465 0.557566 0.037 Uiso 1 1 calc R U . . .
C6 C 0.5638(3) 0.1508(4) 0.5333(3) 0.0247(9) Uani 1 1 d . . . . .
C7 C 0.4277(3) 0.2662(4) 0.5029(3) 0.0260(9) Uani 1 1 d . . . . .
C8 C 0.4546(3) 0.2905(4) 0.4321(3) 0.0245(9) Uani 1 1 d . . . . .
C9 C 0.4031(3) 0.3613(4) 0.3464(3) 0.0259(9) Uani 1 1 d . . . . .
H9 H 0.412943 0.336470 0.296030 0.031 Uiso 1 1 calc R U . . .
C10 C 0.3413(3) 0.4618(4) 0.3345(3) 0.0258(9) Uani 1 1 d . . . . .
C11 C 0.3331(3) 0.5196(5) 0.4167(3) 0.0299(10) Uani 1 1 d . . . . .
H11A H 0.292955 0.598613 0.397508 0.036 Uiso 1 1 calc R U . . .
H11B H 0.395243 0.547030 0.463240 0.036 Uiso 1 1 calc R U . . .
C12 C 0.2920(3) 0.4182(4) 0.4581(3) 0.0264(9) Uani 1 1 d . . . . .
C13 C 0.3405(3) 0.3070(4) 0.5021(2) 0.0235(9) Uani 1 1 d . . . . .
H13 H 0.315950 0.254080 0.533445 0.028 Uiso 1 1 calc R U . . .
C14 C 0.2866(3) 0.5223(5) 0.2406(3) 0.0280(9) Uani 1 1 d . . . . .
C15 C 0.2652(3) 0.6600(5) 0.2314(3) 0.0321(10) Uani 1 1 d . . . . .
H15 H 0.284387 0.713576 0.283822 0.038 Uiso 1 1 calc R U . . .
C16 C 0.2156(4) 0.7161(5) 0.1442(3) 0.0376(11) Uani 1 1 d . . . . .
H16 H 0.203252 0.807805 0.138600 0.045 Uiso 1 1 calc R U . . .
C17 C 0.1842(4) 0.6376(6) 0.0654(3) 0.0403(12) Uani 1 1 d . . . . .
H17 H 0.150194 0.675700 0.007126 0.048 Uiso 1 1 calc R U . . .
C18 C 0.2042(3) 0.5011(5) 0.0745(3) 0.0361(11) Uani 1 1 d . . . . .
H18 H 0.182862 0.447473 0.021881 0.043 Uiso 1 1 calc R U . . .
C19 C 0.2552(3) 0.4440(5) 0.1606(3) 0.0321(10) Uani 1 1 d . . . . .
H19 H 0.268743 0.352577 0.165482 0.039 Uiso 1 1 calc R U . . .
C20 C 0.1999(3) 0.4511(5) 0.4571(3) 0.0325(10) Uani 1 1 d . . . . .
C21 C 0.0861(4) 0.3957(8) 0.5064(5) 0.0588(17) Uani 1 1 d . . . . .
H21A H 0.089279 0.486581 0.529215 0.071 Uiso 1 1 calc R U . . .
H21B H 0.034179 0.391259 0.444329 0.071 Uiso 1 1 calc R U . . .
C22 C 0.0694(6) 0.3039(8) 0.5654(6) 0.078(2) Uani 1 1 d . . . . .
H22A H 0.063086 0.214599 0.540892 0.117 Uiso 1 1 calc R U . . .
H22B H 0.012305 0.328595 0.568513 0.117 Uiso 1 1 calc R U . . .
H22C H 0.121637 0.306830 0.626343 0.117 Uiso 1 1 calc R U . . .
C24 C 0.5916(3) 0.2246(5) 0.4004(3) 0.0321(10) Uani 1 1 d . . . . .
H24A H 0.553758 0.260966 0.339784 0.048 Uiso 1 1 calc R U . . .
H24B H 0.611713 0.135513 0.394777 0.048 Uiso 1 1 calc R U . . .
H24C H 0.646130 0.280487 0.432863 0.048 Uiso 1 1 calc R U . . .
Cl2 Cl 0.02656(12) 0.5182(2) 0.16193(13) 0.0752(6) Uani 1 1 d . . . . .
Cl3 Cl -0.12566(11) 0.65581(15) 0.17654(10) 0.0545(4) Uani 1 1 d . . . . .
Cl4 Cl -0.08963(13) 0.3791(2) 0.22951(19) 0.0923(8) Uani 1 1 d . . . . .
C23 C -0.0375(4) 0.5325(7) 0.2252(4) 0.0479(14) Uani 1 1 d . . . . .
H23 H 0.005852 0.559451 0.288629 0.058 Uiso 1 1 calc R U . . .

loop_
_atom_site_aniso_label
_atom_site_aniso_U_11
_atom_site_aniso_U_22
_atom_site_aniso_U_33
_atom_site_aniso_U_23
_atom_site_aniso_U_13
_atom_site_aniso_U_12
Cl1 0.0596(8) 0.0344(7) 0.0268(6) 0.0078(4) 0.0108(5) 0.0113(5)
O1 0.038(2) 0.049(2) 0.049(2) 0.0084(17) 0.0147(16) 0.0152(18)
O2 0.0283(17) 0.051(2) 0.0425(18) 0.0072(15) 0.0172(14) 0.0107(16)
N1 0.0222(17) 0.0222(18) 0.0277(16) -0.0025(13) 0.0096(14) -0.0010(14)
C1 0.024(2) 0.023(2) 0.0224(18) -0.0077(15) 0.0036(16) -0.0029(17)
C2 0.034(2) 0.024(2) 0.0240(19) -0.0029(16) 0.0082(17) 0.0027(19)
C3 0.038(3) 0.021(2) 0.0231(19) 0.0000(15) 0.0037(17) -0.0007(19)
C4 0.027(2) 0.019(2) 0.032(2) -0.0020(16) 0.0025(17) 0.0035(18)
C5 0.024(2) 0.023(2) 0.033(2) -0.0040(17) 0.0025(17) 0.0026(18)
C6 0.023(2) 0.019(2) 0.0268(19) -0.0022(15) 0.0068(16) -0.0038(16)
C7 0.025(2) 0.027(2) 0.0185(17) -0.0033(15) 0.0027(15) -0.0004(17)
C8 0.024(2) 0.021(2) 0.0227(18) -0.0070(15) 0.0044(15) -0.0007(17)
C9 0.027(2) 0.024(2) 0.0213(18) -0.0026(15) 0.0057(16) -0.0009(18)
C10 0.026(2) 0.022(2) 0.0251(19) -0.0005(15) 0.0072(16) -0.0036(17)
C11 0.030(2) 0.031(2) 0.0255(19) -0.0017(16) 0.0096(17) 0.0018(19)
C12 0.025(2) 0.028(2) 0.0196(18) -0.0021(15) 0.0050(15) -0.0020(18)
C13 0.025(2) 0.024(2) 0.0180(16) -0.0052(14) 0.0066(15) -0.0037(17)
C14 0.022(2) 0.036(2) 0.0225(19) 0.0003(17) 0.0067(16) -0.0025(18)
C15 0.034(2) 0.029(2) 0.030(2) -0.0004(17) 0.0116(18) 0.0003(19)
C16 0.033(2) 0.032(3) 0.045(2) 0.015(2) 0.015(2) 0.006(2)
C17 0.033(3) 0.054(3) 0.028(2) 0.012(2) 0.0085(18) 0.005(2)
C18 0.033(2) 0.046(3) 0.0213(19) -0.0052(18) 0.0055(17) -0.004(2)
C19 0.032(2) 0.028(2) 0.030(2) -0.0017(17) 0.0088(18) -0.0059(19)
C20 0.032(2) 0.038(3) 0.0223(18) 0.0026(17) 0.0084(17) 0.003(2)
C21 0.038(3) 0.085(5) 0.063(4) 0.016(3) 0.031(3) 0.017(3)
C22 0.064(5) 0.090(6) 0.100(6) 0.035(5) 0.056(4) 0.025(4)
C24 0.031(2) 0.035(3) 0.037(2) 0.0013(18) 0.0205(19) 0.004(2)
Cl2 0.0495(9) 0.1065(15) 0.0752(11) -0.0146(10) 0.0330(8) -0.0068(10)
Cl3 0.0443(8) 0.0571(9) 0.0508(8) 0.0102(6) 0.0115(6) 0.0013(6)
Cl4 0.0491(10) 0.0706(12) 0.144(2) 0.0511(13) 0.0324(11) 0.0099(9)
C23 0.025(2) 0.075(4) 0.039(2) 0.007(2) 0.010(2) -0.001(3)

loop_
_atom_type_symbol
_atom_type_description
_atom_type_scat_dispersion_real
_atom_type_scat_dispersion_imag
_atom_type_scat_source
C C 0.0181 0.0091 'International Tables Vol C Tables 4.2.6.8 and 6.1.1.4'
H H 0.0000 0.0000 'International Tables Vol C Tables 4.2.6.8 and 6.1.1.4'
Cl Cl 0.3639 0.7018 'International Tables Vol C Tables 4.2.6.8 and 6.1.1.4'
N N 0.0311 0.0180 'International Tables Vol C Tables 4.2.6.8 and 6.1.1.4'
O O 0.0492 0.0322 'International Tables Vol C Tables 4.2.6.8 and 6.1.1.4'

loop_
_geom_angle_atom_site_label_1
_geom_angle_atom_site_label_2
_geom_angle_atom_site_label_3
_geom_angle
_geom_angle_site_symmetry_1
_geom_angle_site_symmetry_3
_geom_angle_publ_flag
C20 O2 C21 114.8(4) . . ?
C6 N1 C8 109.7(3) . . ?
C6 N1 C24 123.4(4) . . ?
C8 N1 C24 126.7(4) . . ?
C2 C1 C6 119.6(4) . . ?
C2 C1 C7 133.5(4) . . ?
C6 C1 C7 106.9(4) . . ?
C1 C2 H2 121.2 . . ?
C3 C2 C1 117.7(4) . . ?
C3 C2 H2 121.2 . . ?
C2 C3 Cl1 119.5(4) . . ?
C2 C3 C4 122.9(4) . . ?
C4 C3 Cl1 117.6(3) . . ?
C3 C4 H4 119.9 . . ?
C5 C4 C3 120.1(4) . . ?
C5 C4 H4 119.9 . . ?
C4 C5 H5 121.1 . . ?
C4 C5 C6 117.8(4) . . ?
C6 C5 H5 121.1 . . ?
N1 C6 C1 108.3(4) . . ?
N1 C6 C5 129.8(4) . . ?
C5 C6 C1 121.9(4) . . ?
C8 C7 C1 106.4(4) . . ?
C8 C7 C13 125.8(4) . . ?
C13 C7 C1 127.2(4) . . ?
N1 C8 C7 108.7(4) . . ?
N1 C8 C9 122.6(4) . . ?
C7 C8 C9 128.3(4) . . ?
C8 C9 H9 117.9 . . ?
C10 C9 C8 124.1(4) . . ?
C10 C9 H9 117.9 . . ?
C9 C10 C11 120.1(4) . . ?
C9 C10 C14 119.6(4) . . ?
C14 C10 C11 120.1(4) . . ?
C10 C11 H11A 109.4 . . ?
C10 C11 H11B 109.4 . . ?
C10 C11 C12 111.1(4) . . ?
H11A C11 H11B 108.0 . . ?
C12 C11 H11A 109.4 . . ?
C12 C11 H11B 109.4 . . ?
C13 C12 C11 121.5(4) . . ?
C13 C12 C20 120.6(4) . . ?
C20 C12 C11 117.6(4) . . ?
C7 C13 H13 118.1 . . ?
C12 C13 C7 123.7(4) . . ?
C12 C13 H13 118.1 . . ?
C15 C14 C10 120.3(4) . . ?
C19 C14 C10 121.1(4) . . ?
C19 C14 C15 118.6(4) . . ?
C14 C15 H15 119.9 . . ?
C16 C15 C14 120.1(4) . . ?
C16 C15 H15 119.9 . . ?
C15 C16 H16 119.5 . . ?
C17 C16 C15 120.9(4) . . ?
C17 C16 H16 119.5 . . ?
C16 C17 H17 120.5 . . ?
C16 C17 C18 119.1(4) . . ?
C18 C17 H17 120.5 . . ?
C17 C18 H18 119.6 . . ?
C19 C18 C17 120.9(4) . . ?
C19 C18 H18 119.6 . . ?
C14 C19 H19 119.8 . . ?
C18 C19 C14 120.5(4) . . ?
C18 C19 H19 119.8 . . ?
O1 C20 O2 122.7(5) . . ?
O1 C20 C12 123.6(4) . . ?
O2 C20 C12 113.6(4) . . ?
O2 C21 H21A 109.6 . . ?
O2 C21 H21B 109.6 . . ?
H21A C21 H21B 108.1 . . ?
C22 C21 O2 110.4(5) . . ?
C22 C21 H21A 109.6 . . ?
C22 C21 H21B 109.6 . . ?
C21 C22 H22A 109.5 . . ?
C21 C22 H22B 109.5 . . ?
C21 C22 H22C 109.5 . . ?
H22A C22 H22B 109.5 . . ?
H22A C22 H22C 109.5 . . ?
H22B C22 H22C 109.5 . . ?
N1 C24 H24A 109.5 . . ?
N1 C24 H24B 109.5 . . ?
N1 C24 H24C 109.5 . . ?
H24A C24 H24B 109.5 . . ?
H24A C24 H24C 109.5 . . ?
H24B C24 H24C 109.5 . . ?
Cl2 C23 Cl3 110.4(3) . . ?
Cl2 C23 Cl4 111.2(4) . . ?
Cl2 C23 H23 108.5 . . ?
Cl3 C23 H23 108.5 . . ?
Cl4 C23 Cl3 109.5(3) . . ?
Cl4 C23 H23 108.5 . . ?

loop_
_geom_bond_atom_site_label_1
_geom_bond_atom_site_label_2
_geom_bond_distance
_geom_bond_site_symmetry_2
_geom_bond_publ_flag
Cl1 C3 1.747(4) . ?
O1 C20 1.220(6) . ?
O2 C20 1.332(6) . ?
O2 C21 1.444(6) . ?
N1 C6 1.374(5) . ?
N1 C8 1.376(6) . ?
N1 C24 1.456(5) . ?
C1 C2 1.396(6) . ?
C1 C6 1.413(6) . ?
C1 C7 1.440(6) . ?
C2 H2 0.9300 . ?
C2 C3 1.378(6) . ?
C3 C4 1.395(7) . ?
C4 H4 0.9300 . ?
C4 C5 1.384(7) . ?
C5 H5 0.9300 . ?
C5 C6 1.392(6) . ?
C7 C8 1.411(6) . ?
C7 C13 1.432(6) . ?
C8 C9 1.436(6) . ?
C9 H9 0.9300 . ?
C9 C10 1.351(6) . ?
C10 C11 1.506(6) . ?
C10 C14 1.494(6) . ?
C11 H11A 0.9700 . ?
C11 H11B 0.9700 . ?
C11 C12 1.513(6) . ?
C12 C13 1.352(6) . ?
C12 C20 1.487(6) . ?
C13 H13 0.9300 . ?
C14 C15 1.403(7) . ?
C14 C19 1.397(6) . ?
C15 H15 0.9300 . ?
C15 C16 1.385(6) . ?
C16 H16 0.9300 . ?
C16 C17 1.382(7) . ?
C17 H17 0.9300 . ?
C17 C18 1.388(8) . ?
C18 H18 0.9300 . ?
C18 C19 1.379(6) . ?
C19 H19 0.9300 . ?
C21 H21A 0.9700 . ?
C21 H21B 0.9700 . ?
C21 C22 1.430(9) . ?
C22 H22A 0.9600 . ?
C22 H22B 0.9600 . ?
C22 H22C 0.9600 . ?
C24 H24A 0.9600 . ?
C24 H24B 0.9600 . ?
C24 H24C 0.9600 . ?
Cl2 C23 1.742(6) . ?
Cl3 C23 1.756(6) . ?
Cl4 C23 1.752(6) . ?
C23 H23 0.9800 . ?

loop_
_geom_torsion_atom_site_label_1
_geom_torsion_atom_site_label_2
_geom_torsion_atom_site_label_3
_geom_torsion_atom_site_label_4
_geom_torsion
_geom_torsion_site_symmetry_1
_geom_torsion_site_symmetry_2
_geom_torsion_site_symmetry_3
_geom_torsion_site_symmetry_4
_geom_torsion_publ_flag
Cl1 C3 C4 C5 179.3(3) . . . . ?
N1 C8 C9 C10 -159.7(4) . . . . ?
C1 C2 C3 Cl1 -179.6(3) . . . . ?
C1 C2 C3 C4 0.3(6) . . . . ?
C1 C7 C8 N1 -0.2(4) . . . . ?
C1 C7 C8 C9 172.1(4) . . . . ?
C1 C7 C13 C12 160.6(4) . . . . ?
C2 C1 C6 N1 178.4(4) . . . . ?
C2 C1 C6 C5 -1.2(6) . . . . ?
C2 C1 C7 C8 -178.8(4) . . . . ?
C2 C1 C7 C13 -7.9(7) . . . . ?
C2 C3 C4 C5 -0.5(7) . . . . ?
C3 C4 C5 C6 -0.1(6) . . . . ?
C4 C5 C6 N1 -178.6(4) . . . . ?
C4 C5 C6 C1 0.9(6) . . . . ?
C6 N1 C8 C7 -0.6(4) . . . . ?
C6 N1 C8 C9 -173.5(4) . . . . ?
C6 C1 C2 C3 0.6(6) . . . . ?
C6 C1 C7 C8 0.9(4) . . . . ?
C6 C1 C7 C13 171.8(4) . . . . ?
C7 C1 C2 C3 -179.7(4) . . . . ?
C7 C1 C6 N1 -1.3(4) . . . . ?
C7 C1 C6 C5 179.0(4) . . . . ?
C7 C8 C9 C10 29.0(7) . . . . ?
C8 N1 C6 C1 1.2(4) . . . . ?
C8 N1 C6 C5 -179.2(4) . . . . ?
C8 C7 C13 C12 -30.2(6) . . . . ?
C8 C9 C10 C11 8.9(6) . . . . ?
C8 C9 C10 C14 -175.9(4) . . . . ?
C9 C10 C11 C12 -67.4(5) . . . . ?
C9 C10 C14 C15 -144.8(5) . . . . ?
C9 C10 C14 C19 35.7(6) . . . . ?
C10 C11 C12 C13 68.4(5) . . . . ?
C10 C11 C12 C20 -117.4(4) . . . . ?
C10 C14 C15 C16 179.2(4) . . . . ?
C10 C14 C19 C18 179.5(4) . . . . ?
C11 C10 C14 C15 30.4(6) . . . . ?
C11 C10 C14 C19 -149.1(4) . . . . ?
C11 C12 C13 C7 -8.4(6) . . . . ?
C11 C12 C20 O1 4.7(6) . . . . ?
C11 C12 C20 O2 -173.3(4) . . . . ?
C13 C7 C8 N1 -171.2(4) . . . . ?
C13 C7 C8 C9 1.0(7) . . . . ?
C13 C12 C20 O1 179.0(4) . . . . ?
C13 C12 C20 O2 0.9(6) . . . . ?
C14 C10 C11 C12 117.4(4) . . . . ?
C14 C15 C16 C17 1.8(8) . . . . ?
C15 C14 C19 C18 0.0(7) . . . . ?
C15 C16 C17 C18 -0.9(8) . . . . ?
C16 C17 C18 C19 -0.5(8) . . . . ?
C17 C18 C19 C14 0.9(8) . . . . ?
C19 C14 C15 C16 -1.3(7) . . . . ?
C20 O2 C21 C22 -173.9(6) . . . . ?
C20 C12 C13 C7 177.5(4) . . . . ?
C21 O2 C20 O1 -0.2(7) . . . . ?
C21 O2 C20 C12 177.9(4) . . . . ?
C24 N1 C6 C1 175.7(4) . . . . ?
C24 N1 C6 C5 -4.7(7) . . . . ?
C24 N1 C8 C7 -174.8(4) . . . . ?
C24 N1 C8 C9 12.4(6) . . . . ?
